data_2022972
loop_
_publ_author_name
'Upmann, Daniel'
'Jones, Peter G.'
'Bockfeld, Dirk'
'T&#xe2;rcoveanu, Eliza'

_publ_section_title
;
 Crystal structures of sixteen phosphane chalcogenide complexes of gold(I)
 chloride, bromide and iodide.
;
_journal_coeditor_code YZ2044
_journal_issue 'Pt 1'
_journal_name_full 'Acta crystallographica. Section E, Crystallographic communications'
_journal_page_first 34
_journal_page_last 49
_journal_paper_doi 10.1107/S2056989023010459
_journal_volume 80
_journal_year 2024
_chemical_formula_iupac '[Au Br (C11 H25 P S)]'
_chemical_formula_moiety 'C11 H25 Au Br P S'
_chemical_formula_sum 'C11 H25 Au Br P S'
_chemical_formula_weight 497.22
_chemical_name_systematic
;
[Bis(<i>tert</i>-butyl)(propan-2-yl)tripropylphosphane
sulfide-\k<i>S</i>]bromidogold
;
_space_group_crystal_system monoclinic
_space_group_IT_number 15
_space_group_name_Hall '-C 2yc'
_space_group_name_H-M_alt 'C 1 2/c 1'
_atom_sites_solution_hydrogens geom
_atom_sites_solution_primary direct
_audit_creation_method SHELXL-2019/3
_cell_angle_alpha 90
_cell_angle_beta 132.187(7)
_cell_angle_gamma 90
_cell_formula_units_Z 8
_cell_length_a 27.3157(10)
_cell_length_b 8.16931(13)
_cell_length_c 18.8362(7)
_cell_measurement_reflns_used 37811
_cell_measurement_temperature 101(2)
_cell_measurement_theta_max 30.6650
_cell_measurement_theta_min 2.6790
_cell_volume 3114.5(4)
_computing_cell_refinement
;
CrysAlisPro, Version 1.171.41.93a (Rigaku OD, 2020)
;
_computing_data_collection
;
CrysAlisPro, Version 1.171.35.11 (Rigaku OD, 2020)
;
_computing_data_reduction
;
CrysAlisPro, Version 1.171.41.93a (Rigaku OD, 2020)
;
_computing_molecular_graphics
;
Bruker XP (Bruker, 1998)
;
_computing_publication_material
;
SHELXL-2019/3 (Sheldrick, 2015)
;
_computing_structure_refinement
;
SHELXL-2019/3 (Sheldrick, 2015)
;
_computing_structure_solution
;
SHELXS-97 (Sheldrick, 2008)
;
_diffrn_ambient_temperature 101(2)
_diffrn_detector_area_resol_mean 16.1419
_diffrn_measured_fraction_theta_full 0.994
_diffrn_measured_fraction_theta_max 0.959
_diffrn_measurement_device_type 'Oxford Diffraction Xcalibur, Eos'
_diffrn_measurement_method '\w scans'
_diffrn_radiation_type MoK\a
_diffrn_radiation_wavelength 0.71073
_diffrn_reflns_av_R_equivalents 0.0338
_diffrn_reflns_av_unetI/netI 0.0149
_diffrn_reflns_limit_h_max 39
_diffrn_reflns_limit_h_min -39
_diffrn_reflns_limit_k_max 11
_diffrn_reflns_limit_k_min -11
_diffrn_reflns_limit_l_max 26
_diffrn_reflns_limit_l_min -27
_diffrn_reflns_number 72942
_diffrn_reflns_theta_full 30.000
_diffrn_reflns_theta_max 30.879
_diffrn_reflns_theta_min 2.163
_diffrn_source 'fine-focus sealed X-ray tube'
_exptl_absorpt_coefficient_mu 12.223
_exptl_absorpt_correction_T_max 1.00000
_exptl_absorpt_correction_T_min 0.29949
_exptl_absorpt_correction_type multi-scan
_exptl_absorpt_process_details
;
CrysAlisPro, Version 1.171.41.93a (Rigaku OD, 2020)
;
_exptl_crystal_colour colourless
_exptl_crystal_density_diffrn 2.121
_exptl_crystal_density_meas 2.121
_exptl_crystal_description tablet
_exptl_crystal_F_000 1888
_exptl_crystal_size_max 0.3
_exptl_crystal_size_mid 0.2
_exptl_crystal_size_min 0.1
_refine_diff_density_max 1.217
_refine_diff_density_min -0.873
_refine_ls_extinction_coef 0.000358(12)
_refine_ls_extinction_expression Fc^*^=kFc[1+0.001xFc^2^\l^3^/sin(2\q)]^-1/4^
_refine_ls_extinction_method
;
SHELXL-2019/3 (Sheldrick, 2015)
;
_refine_ls_goodness_of_fit_ref 1.078
_refine_ls_hydrogen_treatment constr
_refine_ls_matrix_type full
_refine_ls_number_parameters 145
_refine_ls_number_reflns 4712
_refine_ls_number_restraints 0
_refine_ls_restrained_S_all 1.078
_refine_ls_R_factor_all 0.0182
_refine_ls_R_factor_gt 0.0153
_refine_ls_shift/su_max 0.003
_refine_ls_shift/su_mean 0.000
_refine_ls_structure_factor_coef Fsqd
_refine_ls_weighting_details 'w=1/[\s^2^(Fo^2^)+(0.0119P)^2^+6.1870P] where P=(Fo^2^+2Fc^2^)/3'
_refine_ls_weighting_scheme calc
_refine_ls_wR_factor_gt 0.0311
_refine_ls_wR_factor_ref 0.0320
_reflns_number_gt 4383
_reflns_number_total 4712
_reflns_threshold_expression 'I > 2\s(I)'
_cod_data_source_file yz2044sup1.cif
_cod_data_source_block 3b
_cod_depositor_comments 'Adding full bibliography for 2022965--2022980.cif.'
_cod_original_cell_volume 3114.5(3)
_cod_original_sg_symbol_H-M 'C 2/c'
_cod_database_code 2022972
_cod_database_fobs_code 2022972
_shelx_space_group_comment
;
The symmetry employed for this shelxl refinement is uniquely defined
by the following loop, which should always be used as a source of
symmetry information in preference to the above space-group names.
They are only intended as comments.
;
_shelx_estimated_absorpt_t_min 0.121
_shelx_estimated_absorpt_t_max 0.374

loop_
_space_group_symop_operation_xyz
'x, y, z'
'-x, y, -z+1/2'
'x+1/2, y+1/2, z'
'-x+1/2, y+1/2, -z+1/2'
'-x, -y, -z'
'x, -y, z-1/2'
'-x+1/2, -y+1/2, -z'
'x+1/2, -y+1/2, z-1/2'

loop_
_atom_site_type_symbol
_atom_site_label
_atom_site_fract_x
_atom_site_fract_y
_atom_site_fract_z
_atom_site_U_iso_or_equiv
_atom_site_adp_type
_atom_site_calc_flag
_atom_site_occupancy
_atom_site_disorder_assembly
_atom_site_disorder_group
Au Au1 0.32867(2) 0.54617(2) 0.46731(2) 0.01580(3) Uani d 1 . .
Br Br1 0.42769(2) 0.38744(3) 0.55782(2) 0.02257(5) Uani d 1 . .
S S1 0.24093(2) 0.71919(6) 0.38834(3) 0.01798(9) Uani d 1 . .
P P1 0.15993(2) 0.58893(6) 0.27968(3) 0.01231(9) Uani d 1 . .
C C1 0.14221(10) 0.4248(2) 0.32985(14) 0.0173(4) Uani d 1 . .
C C2 0.09309(10) 0.7473(2) 0.20816(14) 0.0177(4) Uani d 1 . .
C C3 0.17765(9) 0.4863(2) 0.21154(13) 0.0153(4) Uani d 1 . .
H H3 0.215861 0.412413 0.258958 0.018 Uiso calc 1 . .
C C11 0.07062(11) 0.3644(3) 0.25725(16) 0.0252(4) Uani d 1 . .
H H11A 0.060425 0.326571 0.199184 0.038 Uiso calc 1 . .
H H11B 0.040780 0.454166 0.240966 0.038 Uiso calc 1 . .
H H11C 0.064838 0.273809 0.285166 0.038 Uiso calc 1 . .
C C12 0.15778(12) 0.4879(3) 0.42027(16) 0.0253(4) Uani d 1 . .
H H12A 0.130189 0.583490 0.403761 0.038 Uiso calc 1 . .
H H12B 0.204491 0.518804 0.468571 0.038 Uiso calc 1 . .
H H12C 0.148574 0.401402 0.445985 0.038 Uiso calc 1 . .
C C13 0.18831(10) 0.2781(2) 0.36103(15) 0.0219(4) Uani d 1 . .
H H13A 0.181703 0.195520 0.391663 0.033 Uiso calc 1 . .
H H13B 0.234354 0.315171 0.406539 0.033 Uiso calc 1 . .
H H13C 0.178197 0.230266 0.304720 0.033 Uiso calc 1 . .
C C21 0.11876(11) 0.8966(3) 0.19185(16) 0.0244(4) Uani d 1 . .
H H21A 0.083550 0.978414 0.153674 0.037 Uiso calc 1 . .
H H21B 0.132552 0.862361 0.157663 0.037 Uiso calc 1 . .
H H21C 0.156551 0.944090 0.253814 0.037 Uiso calc 1 . .
C C22 0.03174(11) 0.6830(3) 0.10901(15) 0.0272(5) Uani d 1 . .
H H22A 0.018189 0.578048 0.116412 0.041 Uiso calc 1 . .
H H22B 0.042329 0.667768 0.068989 0.041 Uiso calc 1 . .
H H22C -0.004373 0.762167 0.078498 0.041 Uiso calc 1 . .
C C23 0.07463(11) 0.8058(3) 0.26499(17) 0.0279(5) Uani d 1 . .
H H23A 0.114592 0.841094 0.328977 0.042 Uiso calc 1 . .
H H23B 0.053782 0.715914 0.270861 0.042 Uiso calc 1 . .
H H23C 0.043722 0.897799 0.231420 0.042 Uiso calc 1 . .
C C31 0.20259(11) 0.6028(3) 0.17818(17) 0.0241(4) Uani d 1 . .
H H31A 0.221273 0.539096 0.157105 0.036 Uiso calc 1 . .
H H31B 0.236731 0.674458 0.231285 0.036 Uiso calc 1 . .
H H31C 0.165768 0.669313 0.124771 0.036 Uiso calc 1 . .
C C32 0.12394(11) 0.3737(3) 0.12933(15) 0.0249(4) Uani d 1 . .
H H32A 0.085439 0.439182 0.078105 0.037 Uiso calc 1 . .
H H32B 0.110949 0.293954 0.152946 0.037 Uiso calc 1 . .
H H32C 0.141085 0.315860 0.104324 0.037 Uiso calc 1 . .

loop_
_atom_site_aniso_label
_atom_site_aniso_U_11
_atom_site_aniso_U_22
_atom_site_aniso_U_33
_atom_site_aniso_U_12
_atom_site_aniso_U_13
_atom_site_aniso_U_23
Au1 0.01264(4) 0.01862(4) 0.01150(4) -0.00495(3) 0.00620(3) -0.00108(3)
Br1 0.01514(9) 0.02561(10) 0.01862(9) -0.00098(7) 0.00792(8) 0.00264(8)
S1 0.0155(2) 0.0156(2) 0.0152(2) -0.00548(17) 0.00713(18) -0.00504(17)
P1 0.0118(2) 0.0117(2) 0.0116(2) -0.00213(16) 0.00715(18) -0.00276(16)
C1 0.0203(9) 0.0166(9) 0.0172(9) -0.0051(7) 0.0135(8) -0.0030(7)
C2 0.0157(9) 0.0179(9) 0.0146(8) 0.0015(7) 0.0082(8) -0.0027(7)
C3 0.0152(8) 0.0146(8) 0.0156(8) -0.0001(7) 0.0101(8) -0.0022(7)
C11 0.0207(10) 0.0295(11) 0.0258(11) -0.0100(9) 0.0158(9) -0.0034(9)
C12 0.0346(12) 0.0252(10) 0.0217(10) -0.0078(9) 0.0212(10) -0.0045(8)
C13 0.0232(10) 0.0170(9) 0.0230(10) -0.0039(8) 0.0145(9) -0.0002(8)
C21 0.0284(11) 0.0152(9) 0.0281(11) 0.0047(8) 0.0183(10) 0.0033(8)
C22 0.0175(10) 0.0258(11) 0.0211(10) 0.0019(8) 0.0060(9) -0.0020(8)
C23 0.0266(11) 0.0322(12) 0.0282(11) 0.0095(9) 0.0199(10) 0.0008(9)
C31 0.0300(11) 0.0234(10) 0.0312(11) 0.0000(9) 0.0256(10) -0.0002(9)
C32 0.0232(10) 0.0296(11) 0.0207(10) -0.0062(9) 0.0142(9) -0.0122(9)

loop_
_atom_type_symbol
_atom_type_description
_atom_type_scat_dispersion_real
_atom_type_scat_dispersion_imag
_atom_type_scat_source
C C 0.0033 0.0016 'International Tables Vol C Tables 4.2.6.8 and 6.1.1.4'
H H 0.0000 0.0000 'International Tables Vol C Tables 4.2.6.8 and 6.1.1.4'
P P 0.1023 0.0942 'International Tables Vol C Tables 4.2.6.8 and 6.1.1.4'
S S 0.1246 0.1234 'International Tables Vol C Tables 4.2.6.8 and 6.1.1.4'
Br Br -0.2901 2.4595 'International Tables Vol C Tables 4.2.6.8 and 6.1.1.4'
Au Au -2.0133 8.8022 'International Tables Vol C Tables 4.2.6.8 and 6.1.1.4'

loop_
_geom_angle_atom_site_label_1
_geom_angle_atom_site_label_2
_geom_angle_atom_site_label_3
_geom_angle_site_symmetry_1
_geom_angle_site_symmetry_3
_geom_angle
_geom_angle_publ_flag
S1 Au1 Br1 . . 174.382(13) y
P1 S1 Au1 . . 106.84(3) y
C3 P1 C2 . . 113.35(9) y
C3 P1 C1 . . 107.53(9) y
C2 P1 C1 . . 113.42(9) y
C3 P1 S1 . . 108.72(6) y
C2 P1 S1 . . 103.79(6) y
C1 P1 S1 . . 109.91(7) y
C11 C1 C13 . . 108.46(17) ?
C11 C1 C12 . . 109.49(18) ?
C13 C1 C12 . . 106.89(17) ?
C11 C1 P1 . . 112.71(14) ?
C13 C1 P1 . . 109.01(14) ?
C12 C1 P1 . . 110.10(14) ?
C23 C2 C21 . . 107.45(17) ?
C23 C2 C22 . . 110.66(18) ?
C21 C2 C22 . . 107.42(18) ?
C23 C2 P1 . . 109.35(14) ?
C21 C2 P1 . . 109.63(14) ?
C22 C2 P1 . . 112.20(14) ?
C31 C3 C32 . . 110.28(17) ?
C31 C3 P1 . . 113.58(14) ?
C32 C3 P1 . . 117.06(14) ?
C31 C3 H3 . . 104.9 ?
C32 C3 H3 . . 104.9 ?
P1 C3 H3 . . 104.9 ?
C1 C11 H11A . . 109.5 ?
C1 C11 H11B . . 109.5 ?
H11A C11 H11B . . 109.5 ?
C1 C11 H11C . . 109.5 ?
H11A C11 H11C . . 109.5 ?
H11B C11 H11C . . 109.5 ?
C1 C12 H12A . . 109.5 ?
C1 C12 H12B . . 109.5 ?
H12A C12 H12B . . 109.5 ?
C1 C12 H12C . . 109.5 ?
H12A C12 H12C . . 109.5 ?
H12B C12 H12C . . 109.5 ?
C1 C13 H13A . . 109.5 ?
C1 C13 H13B . . 109.5 ?
H13A C13 H13B . . 109.5 ?
C1 C13 H13C . . 109.5 ?
H13A C13 H13C . . 109.5 ?
H13B C13 H13C . . 109.5 ?
C2 C21 H21A . . 109.5 ?
C2 C21 H21B . . 109.5 ?
H21A C21 H21B . . 109.5 ?
C2 C21 H21C . . 109.5 ?
H21A C21 H21C . . 109.5 ?
H21B C21 H21C . . 109.5 ?
C2 C22 H22A . . 109.5 ?
C2 C22 H22B . . 109.5 ?
H22A C22 H22B . . 109.5 ?
C2 C22 H22C . . 109.5 ?
H22A C22 H22C . . 109.5 ?
H22B C22 H22C . . 109.5 ?
C2 C23 H23A . . 109.5 ?
C2 C23 H23B . . 109.5 ?
H23A C23 H23B . . 109.5 ?
C2 C23 H23C . . 109.5 ?
H23A C23 H23C . . 109.5 ?
H23B C23 H23C . . 109.5 ?
C3 C31 H31A . . 109.5 ?
C3 C31 H31B . . 109.5 ?
H31A C31 H31B . . 109.5 ?
C3 C31 H31C . . 109.5 ?
H31A C31 H31C . . 109.5 ?
H31B C31 H31C . . 109.5 ?
C3 C32 H32A . . 109.5 ?
C3 C32 H32B . . 109.5 ?
H32A C32 H32B . . 109.5 ?
C3 C32 H32C . . 109.5 ?
H32A C32 H32C . . 109.5 ?
H32B C32 H32C . . 109.5 ?

loop_
_geom_bond_atom_site_label_1
_geom_bond_atom_site_label_2
_geom_bond_site_symmetry_2
_geom_bond_distance
_geom_bond_publ_flag
Au1 S1 . 2.2731(5) y
Au1 Br1 . 2.3896(3) y
S1 P1 . 2.0333(7) y
P1 C3 . 1.849(2) ?
P1 C2 . 1.876(2) ?
P1 C1 . 1.881(2) ?
C1 C11 . 1.532(3) ?
C1 C13 . 1.540(3) ?
C1 C12 . 1.541(3) ?
C2 C23 . 1.534(3) ?
C2 C21 . 1.537(3) ?
C2 C22 . 1.539(3) ?
C3 C31 . 1.529(3) ?
C3 C32 . 1.532(3) ?
C3 H3 . 1.0000 ?
C11 H11A . 0.9800 ?
C11 H11B . 0.9800 ?
C11 H11C . 0.9800 ?
C12 H12A . 0.9800 ?
C12 H12B . 0.9800 ?
C12 H12C . 0.9800 ?
C13 H13A . 0.9800 ?
C13 H13B . 0.9800 ?
C13 H13C . 0.9800 ?
C21 H21A . 0.9800 ?
C21 H21B . 0.9800 ?
C21 H21C . 0.9800 ?
C22 H22A . 0.9800 ?
C22 H22B . 0.9800 ?
C22 H22C . 0.9800 ?
C23 H23A . 0.9800 ?
C23 H23B . 0.9800 ?
C23 H23C . 0.9800 ?
C31 H31A . 0.9800 ?
C31 H31B . 0.9800 ?
C31 H31C . 0.9800 ?
C32 H32A . 0.9800 ?
C32 H32B . 0.9800 ?
C32 H32C . 0.9800 ?

loop_
_geom_hbond_atom_site_label_D
_geom_hbond_atom_site_label_H
_geom_hbond_atom_site_label_A
_geom_hbond_site_symmetry_A
_geom_hbond_distance_DH
_geom_hbond_distance_HA
_geom_hbond_distance_DA
_geom_hbond_angle_DHA
_geom_hbond_publ_flag
C13 H13B Au1 . 0.98 2.75 3.633(2) 150.5 yes
C23 H23A S1 . 0.98 2.99 3.515(2) 114.4 yes
C21 H21C S1 . 0.98 2.70 3.216(2) 113.7 yes
C11 H11C Br1 7_556 0.98 3.12 4.019(2) 153.7 yes
C12 H12B S1 7_566 0.98 2.94 3.603(2) 125.5 yes
C12 H12C Br1 7_556 0.98 3.12 4.039(2) 157.5 yes
C31 H31C Br1 4 0.98 3.12 4.073(2) 164.7 yes
C23 H23C Br1 8_465 0.98 3.15 4.072(2) 158.2 yes

loop_
_geom_torsion_atom_site_label_1
_geom_torsion_atom_site_label_2
_geom_torsion_atom_site_label_3
_geom_torsion_atom_site_label_4
_geom_torsion_site_symmetry_1
_geom_torsion_site_symmetry_2
_geom_torsion_site_symmetry_3
_geom_torsion_site_symmetry_4
_geom_torsion
_geom_torsion_publ_flag
Au1 S1 P1 C3 . . . . -50.79(7) y
Au1 S1 P1 C2 . . . . -171.73(7) y
Au1 S1 P1 C1 . . . . 66.65(7) y
C3 P1 C1 C11 . . . . -82.85(16) ?
C2 P1 C1 C11 . . . . 43.29(17) ?
S1 P1 C1 C11 . . . . 158.97(13) ?
C3 P1 C1 C13 . . . . 37.63(15) ?
C2 P1 C1 C13 . . . . 163.77(13) ?
S1 P1 C1 C13 . . . . -80.56(13) ?
C3 P1 C1 C12 . . . . 154.58(15) ?
C2 P1 C1 C12 . . . . -79.27(17) ?
S1 P1 C1 C12 . . . . 36.40(16) ?
C3 P1 C2 C23 . . . . 171.29(14) ?
C1 P1 C2 C23 . . . . 48.30(17) ?
S1 P1 C2 C23 . . . . -70.94(15) ?
C3 P1 C2 C21 . . . . -71.15(16) ?
C1 P1 C2 C21 . . . . 165.86(13) ?
S1 P1 C2 C21 . . . . 46.62(14) ?
C3 P1 C2 C22 . . . . 48.12(18) ?
C1 P1 C2 C22 . . . . -74.87(17) ?
S1 P1 C2 C22 . . . . 165.89(14) ?
C2 P1 C3 C31 . . . . 62.01(17) ?
C1 P1 C3 C31 . . . . -171.81(14) ?
S1 P1 C3 C31 . . . . -52.86(15) ?
C2 P1 C3 C32 . . . . -68.36(18) ?
C1 P1 C3 C32 . . . . 57.83(17) ?
S1 P1 C3 C32 . . . . 176.78(14) ?
